data_2008039
loop_
_publ_author_name
'Liu, Shu-Hua'
'Chen, Xiao-Feng'
'Xu, Yao-Hua'
'You, Xiao-Zeng'
'Chen, Wei'
'Arifin, Zainudin'

_publ_section_title
;
 <i>o</i>-Nitrobenzaldehyde Isonicotinoylhydrazone
;
_journal_issue 12
_journal_name_full 'Acta Crystallographica Section C'
_journal_page_first 1919
_journal_page_last 1921
_journal_paper_doi 10.1107/S0108270198008774
_journal_volume 54
_journal_year 1998
_chemical_formula_moiety 'C13 H10 N4 O3'
_chemical_formula_sum 'C13 H10 N4 O3'
_chemical_formula_weight 270.25
_chemical_name_systematic
;
 O-Nitrobenzaldehyde isonicotinoylhydrazone
;
_space_group_IT_number 14
_symmetry_cell_setting monoclinic
_symmetry_space_group_name_Hall '-P 2ybc'
_symmetry_space_group_name_H-M 'P 1 21/c 1'
_audit_creation_method SHELXL
_cell_angle_alpha 90.00
_cell_angle_beta 94.916(6)
_cell_angle_gamma 90.00
_cell_formula_units_Z 4
_cell_length_a 7.4860(4)
_cell_length_b 10.8890(10)
_cell_length_c 15.4560(10)
_cell_measurement_reflns_used 25
_cell_measurement_temperature 300(2)
_cell_measurement_theta_max 13
_cell_measurement_theta_min 4
_cell_volume 1255.26(16)
_computing_cell_refinement 'CAD-4 VAX/PC'
_computing_data_collection 'CAD-4 VAX/PC (Enraf-Nonius, 1988)'
_computing_data_reduction 'NRCVAX (Gabe et al., 1989)'
_computing_molecular_graphics 'SHELXTL/PC (Sheldrick, 1990b)'
_computing_publication_material 'SHELXL93 (Sheldrick, 1993)'
_computing_structure_refinement 'SHELXL93 (Sheldrick, 1993)'
_computing_structure_solution 'SHELXS86 (Sheldrick, 1990a)'
_diffrn_ambient_temperature 300(2)
_diffrn_measurement_device 'Enraf-Nonius CAD-4'
_diffrn_measurement_method \w
_diffrn_radiation_monochromator graphite
_diffrn_radiation_source 'fine-focus sealed tube'
_diffrn_radiation_type MoK\a
_diffrn_radiation_wavelength 0.71073
_diffrn_reflns_av_R_equivalents 0.063
_diffrn_reflns_av_sigmaI/netI 0.0698
_diffrn_reflns_limit_h_max 0
_diffrn_reflns_limit_h_min -9
_diffrn_reflns_limit_k_max 12
_diffrn_reflns_limit_k_min -13
_diffrn_reflns_limit_l_max 18
_diffrn_reflns_limit_l_min -18
_diffrn_reflns_number 4906
_diffrn_reflns_theta_max 25.97
_diffrn_reflns_theta_min 2.29
_diffrn_standards_decay_% 3
_diffrn_standards_interval_time 60
_diffrn_standards_number 3
_exptl_absorpt_coefficient_mu 0.106
_exptl_absorpt_correction_T_max 0.981
_exptl_absorpt_correction_T_min 0.951
_exptl_absorpt_correction_type '\y scan'
_exptl_absorpt_process_details '(North et al., 1968)'
_exptl_crystal_colour 'Pale orange'
_exptl_crystal_density_diffrn 1.430
_exptl_crystal_density_method 'not measured'
_exptl_crystal_description Parallelepiped
_exptl_crystal_F_000 560
_exptl_crystal_size_max 0.36
_exptl_crystal_size_mid 0.18
_exptl_crystal_size_min 0.18
_refine_diff_density_max 0.216
_refine_diff_density_min -0.205
_refine_ls_extinction_method none
_refine_ls_goodness_of_fit_all 0.990
_refine_ls_goodness_of_fit_obs 1.166
_refine_ls_hydrogen_treatment refall
_refine_ls_matrix_type full
_refine_ls_number_parameters 221
_refine_ls_number_reflns 2462
_refine_ls_number_restraints 0
_refine_ls_restrained_S_all 0.990
_refine_ls_restrained_S_obs 1.166
_refine_ls_R_factor_all 0.100
_refine_ls_R_factor_obs 0.055
_refine_ls_shift/esd_max 0.000
_refine_ls_shift/esd_mean 0.000
_refine_ls_structure_factor_coef Fsqd
_refine_ls_weighting_details 'w = 1/[\s^2^(Fo^2^)+(0.0667P)^2^] where P = (Fo^2^+2Fc^2^)/3'
_refine_ls_weighting_scheme calc
_refine_ls_wR_factor_all 0.145
_refine_ls_wR_factor_obs 0.127
_reflns_number_observed 1432
_reflns_number_total 2462
_reflns_observed_criterion I>2\s(I)
_cod_data_source_file ta1206.cif
_cod_data_source_block zai21
_cod_depositor_comments
;
The following automatic conversions were performed:
'_symmetry_cell_setting' value 'Monoclinic' changed to 'monoclinic'
according to '/home/saulius/struct/CIF-dictionaries/cif_core.dic'
dictionary named 'cif_core.dic' version 2.4.1 from 2010-06-29.

Automatic conversion script
Id: cif_fix_enum 1527 2010-12-29 10:47:43Z saulius 

The following automatic conversions were performed:

'_symmetry_cell_setting' value 'Monoclinic' changed to 'monoclinic'
according to /home/saulius/struct/CIF-dictionaries/cif_core.dic
dictionary named 'cif_core.dic' version 2.4.1 from 2010-06-29.

Automatic conversion script
Id: cif_fix_values 1715 2011-07-08 13:25:40Z adriana 

The following automatic conversions were performed:

'_refine_ls_weighting_scheme' value 'calc w =
1/[\s^2^(Fo^2^)+(0.0667P)^2^] where P = (Fo^2^+2Fc^2^)/3' was changed
to 'calc'. New tag '_refine_ls_weighting_details' was created. The
value of the new tag was set to 'w = 1/[\s^2^(Fo^2^)+(0.0667P)^2^]
where P = (Fo^2^+2Fc^2^)/3'.

Automatic conversion script
Id: cif_fix_values 3143 2015-03-26 13:38:13Z robertas 
;
_cod_original_cell_volume 1255.3(2)
_cod_original_sg_symbol_H-M 'P 21/c'
_cod_database_code 2008039

loop_
_symmetry_equiv_pos_as_xyz
'x, y, z'
'-x, y+1/2, -z+1/2'
'-x, -y, -z'
'x, -y-1/2, z-1/2'

loop_
_atom_site_aniso_label
_atom_site_aniso_U_11
_atom_site_aniso_U_22
_atom_site_aniso_U_33
_atom_site_aniso_U_12
_atom_site_aniso_U_13
_atom_site_aniso_U_23
O1 0.197(3) 0.0482(14) 0.080(2) 0.028(2) 0.035(2) 0.0185(11)
O2 0.108(2) 0.082(2) 0.0438(11) 0.0104(15) -0.0011(12) -0.0022(11)
O3 0.099(2) 0.0544(12) 0.0362(10) 0.0224(12) 0.0131(10) 0.0048(9)
N1 0.080(2) 0.0473(15) 0.0501(13) 0.0188(14) 0.0145(13) 0.0025(12)
N2 0.0400(12) 0.0397(12) 0.0399(11) -0.0010(10) 0.0086(9) -0.0055(9)
N3 0.0435(12) 0.0370(12) 0.0331(11) 0.0005(10) 0.0112(9) -0.0029(9)
N4 0.0579(14) 0.0437(13) 0.0437(12) 0.0056(12) 0.0068(10) -0.0068(10)
C1 0.0383(14) 0.0406(14) 0.0393(13) -0.0007(12) 0.0072(11) -0.0017(10)
C2 0.046(2) 0.046(2) 0.055(2) 0.0068(14) 0.0119(13) -0.0077(13)
C3 0.048(2) 0.065(2) 0.049(2) 0.003(2) 0.0153(13) -0.0189(15)
C4 0.054(2) 0.073(2) 0.0363(15) 0.004(2) 0.0080(13) -0.0041(14)
C5 0.046(2) 0.055(2) 0.0413(14) 0.0076(15) 0.0047(12) 0.0009(13)
C6 0.0331(13) 0.0377(14) 0.0376(12) -0.0044(11) 0.0046(10) -0.0042(10)
C7 0.0407(14) 0.0391(14) 0.0359(13) 0.0001(12) 0.0074(11) 0.0003(11)
C8 0.0443(15) 0.0366(14) 0.0374(13) 0.0007(12) 0.0057(11) -0.0002(11)
C9 0.0398(13) 0.0325(12) 0.0380(13) -0.0045(12) 0.0052(10) -0.0014(10)
C10 0.064(2) 0.0322(14) 0.0388(14) 0.0030(14) 0.0043(13) 0.0000(11)
C11 0.058(2) 0.043(2) 0.0362(14) -0.0004(14) 0.0051(13) -0.0001(12)
C12 0.066(2) 0.041(2) 0.051(2) 0.010(2) 0.0012(14) -0.0055(13)
C13 0.053(2) 0.0410(14) 0.0386(14) 0.0048(13) 0.0000(12) -0.0007(11)

loop_
_atom_site_label
_atom_site_fract_x
_atom_site_fract_y
_atom_site_fract_z
_atom_site_U_iso_or_equiv
_atom_site_thermal_displace_type
_atom_site_calc_flag
_atom_site_refinement_flags
_atom_site_occupancy
_atom_site_disorder_group
_atom_site_type_symbol
O1 0.9447(4) -0.3879(2) 0.60028(15) 0.1071(11) Uani d . 1 . O
O2 1.0055(3) -0.2044(2) 0.63989(12) 0.0780(7) Uani d . 1 . O
O3 0.5781(3) 0.2826(2) 0.48166(11) 0.0628(6) Uani d . 1 . O
N1 0.9602(4) -0.2802(2) 0.58451(15) 0.0585(7) Uani d . 1 . N
N2 0.7059(3) 0.0558(2) 0.51330(12) 0.0396(5) Uani d . 1 . N
N3 0.6365(3) 0.1264(2) 0.57598(13) 0.0374(5) Uani d . 1 . N
N4 0.4225(3) 0.4747(2) 0.75907(13) 0.0483(6) Uani d . 1 . N
C1 0.9264(3) -0.2396(2) 0.49446(15) 0.0392(6) Uani d . 1 . C
C2 0.9877(4) -0.3173(3) 0.4329(2) 0.0485(7) Uani d . 1 . C
C3 0.9705(4) -0.2819(3) 0.3478(2) 0.0533(7) Uani d . 1 . C
C4 0.8935(4) -0.1709(3) 0.3249(2) 0.0543(8) Uani d . 1 . C
C5 0.8293(4) -0.0962(3) 0.3870(2) 0.0474(7) Uani d . 1 . C
C6 0.8432(3) -0.1281(2) 0.47409(14) 0.0361(6) Uani d . 1 . C
C7 0.7662(3) -0.0481(2) 0.5376(2) 0.0383(6) Uani d . 1 . C
C8 0.5817(3) 0.2418(2) 0.55474(15) 0.0393(6) Uani d . 1 . C
C9 0.5263(3) 0.3189(2) 0.62853(14) 0.0367(6) Uani d . 1 . C
C10 0.5675(4) 0.2928(2) 0.7156(2) 0.0450(7) Uani d . 1 . C
C11 0.5129(4) 0.3715(2) 0.7771(2) 0.0457(7) Uani d . 1 . C
C12 0.3841(4) 0.4996(3) 0.6750(2) 0.0528(7) Uani d . 1 . C
C13 0.4343(4) 0.4261(2) 0.6084(2) 0.0443(6) Uani d . 1 . C
H2 1.042(4) -0.389(3) 0.4513(17) 0.059(8) Uiso d . 1 . H
H3 1.012(4) -0.334(3) 0.3052(17) 0.067(9) Uiso d . 1 . H
H3A 0.626(3) 0.101(2) 0.6251(15) 0.032(7) Uiso d . 1 . H
H4 0.890(4) -0.145(3) 0.2661(18) 0.066(9) Uiso d . 1 . H
H5 0.776(4) -0.024(3) 0.3701(17) 0.055(8) Uiso d . 1 . H
H7 0.762(3) -0.076(2) 0.5939(14) 0.035(6) Uiso d . 1 . H
H10 0.620(4) 0.222(3) 0.7358(16) 0.050(8) Uiso d . 1 . H
H11 0.542(3) 0.355(3) 0.8359(17) 0.056(8) Uiso d . 1 . H
H12 0.332(4) 0.579(3) 0.6613(16) 0.058(8) Uiso d . 1 . H
H13 0.402(3) 0.445(2) 0.5472(16) 0.049(7) Uiso d . 1 . H

loop_
_atom_type_symbol
_atom_type_description
_atom_type_scat_dispersion_real
_atom_type_scat_dispersion_imag
_atom_type_scat_source
C C 0.0033 0.0016 'International Tables Vol C Tables 4.2.6.8 and 6.1.1.4'
H H 0.0000 0.0000 'International Tables Vol C Tables 4.2.6.8 and 6.1.1.4'
N N 0.0061 0.0033 'International Tables Vol C Tables 4.2.6.8 and 6.1.1.4'
O O 0.0106 0.0060 'International Tables Vol C Tables 4.2.6.8 and 6.1.1.4'

loop_
_geom_angle_atom_site_label_1
_geom_angle_atom_site_label_2
_geom_angle_atom_site_label_3
_geom_angle
_geom_angle_publ_flag
O1 N1 O2 122.9(3) yes
O1 N1 C1 118.3(2) yes
O2 N1 C1 118.7(2) yes
C7 N2 N3 116.0(2) yes
C8 N3 N2 118.3(2) yes
C11 N4 C12 116.0(2) yes
C2 C1 C6 123.3(2) yes
C2 C1 N1 115.5(2) yes
C6 C1 N1 121.2(2) yes
C3 C2 C1 118.8(3) yes
C2 C3 C4 119.9(3) yes
C3 C4 C5 120.4(3) yes
C4 C5 C6 121.9(3) yes
C5 C6 C1 115.7(2) yes
C5 C6 C7 120.1(2) yes
C1 C6 C7 124.2(2) yes
N2 C7 C6 118.9(2) yes
O3 C8 N3 123.3(2) yes
O3 C8 C9 121.1(2) yes
N3 C8 C9 115.6(2) yes
C13 C9 C10 117.3(2) yes
C13 C9 C8 117.8(2) yes
C10 C9 C8 124.8(2) yes
C11 C10 C9 119.5(3) yes
N4 C11 C10 124.2(2) yes
N4 C12 C13 123.9(3) yes
C9 C13 C12 119.0(2) yes

loop_
_geom_bond_atom_site_label_1
_geom_bond_atom_site_label_2
_geom_bond_site_symmetry_2
_geom_bond_distance
_geom_bond_publ_flag
O1 N1 . 1.206(3) yes
O2 N1 . 1.216(3) yes
O2 C7 . 2.850(3) yes
O3 C8 . 1.212(3) yes
N1 C1 . 1.461(3) yes
N2 C7 . 1.264(3) yes
N2 N3 . 1.373(3) yes
N3 C8 . 1.354(3) yes
N3 N4 2_646 3.101(3) yes
N4 C11 . 1.329(3) yes
N4 C12 . 1.334(3) yes
C1 C2 . 1.380(4) yes
C1 C6 . 1.389(3) yes
C2 C3 . 1.367(4) yes
C2 O1 3_746 3.297(4) yes
C3 C4 . 1.373(4) yes
C4 C5 . 1.375(4) yes
C5 C6 . 1.386(3) yes
C6 C7 . 1.466(3) yes
C8 C9 . 1.503(3) yes
C9 C13 . 1.378(3) yes
C9 C10 . 1.384(3) yes
C10 C11 . 1.367(4) yes
C12 C13 . 1.382(4) yes

loop_
_geom_torsion_atom_site_label_1
_geom_torsion_atom_site_label_2
_geom_torsion_atom_site_label_3
_geom_torsion_atom_site_label_4
_geom_torsion
O1 N1 C1 C2 -38.9(4)
